data_4337914
loop_
_publ_author_name
'Phanopoulos, Andreas'
'Brown, Neil J.'
'White, Andrew J. P.'
'Long, Nicholas J.'
'Miller, Philip W.'

_publ_section_title
;
 Synthesis, Characterization, and Reactivity of Ruthenium Hydride
 Complexes of N-Centered Triphosphine Ligands.
;
_journal_issue 7
_journal_name_full 'Inorganic chemistry'
_journal_page_first 3742
_journal_paper_doi 10.1021/ic500030k
_journal_volume 53
_journal_year 2014
_chemical_formula_moiety 'C41 H36 N O4 P3 Ru, C7 H8, 0.75(C H2 Cl2)'
_chemical_formula_sum 'C48.75 H45.5 Cl1.5 N O4 P3 Ru'
_chemical_formula_weight 956.51
_chemical_name_systematic
;
 ?
;
_space_group_crystal_system triclinic
_space_group_IT_number 2
_space_group_name_Hall '-P 1'
_space_group_name_H-M_alt 'P -1'
_symmetry_space_group_name_Hall '-P 1'
_symmetry_space_group_name_H-M 'P -1'
_atom_sites_solution_hydrogens geom
_audit_creation_method SHELXL-2013
_cell_angle_alpha 100.354(2)
_cell_angle_beta 101.1239(19)
_cell_angle_gamma 105.0822(19)
_cell_formula_units_Z 4
_cell_length_a 12.1061(2)
_cell_length_b 16.2216(4)
_cell_length_c 24.8191(7)
_cell_measurement_reflns_used 13449
_cell_measurement_temperature 173
_cell_measurement_theta_max 73.1440
_cell_measurement_theta_min 2.9040
_cell_volume 4479.6(2)
_computing_cell_refinement CrysAlisPro,
_computing_data_collection CrysAlisPro,
_computing_data_reduction CrysAlisPro,
_computing_molecular_graphics 'Bruker SHELXTL'
_computing_publication_material 'CIFTAB-2013 (Sheldrick, 2013)'
_computing_structure_refinement 'SHELXL-2013 (Sheldrick, 2013)'
_computing_structure_solution 'SHELXS-2013 (Sheldrick, 2013)'
_diffrn_ambient_temperature 173
_diffrn_detector_area_resol_mean 10.4115
_diffrn_measured_fraction_theta_full 0.983
_diffrn_measured_fraction_theta_max 0.942
_diffrn_measurement_device_type 'Agilent Xcalibur PX Ultra A'
_diffrn_measurement_method 'omega scans'
_diffrn_radiation_type CuK\a
_diffrn_radiation_wavelength 1.54184
_diffrn_reflns_av_R_equivalents 0.0250
_diffrn_reflns_av_unetI/netI 0.0399
_diffrn_reflns_Laue_measured_fraction_full 0.983
_diffrn_reflns_Laue_measured_fraction_max 0.942
_diffrn_reflns_limit_h_max 8
_diffrn_reflns_limit_h_min -14
_diffrn_reflns_limit_k_max 20
_diffrn_reflns_limit_k_min -15
_diffrn_reflns_limit_l_max 30
_diffrn_reflns_limit_l_min -29
_diffrn_reflns_number 27342
_diffrn_reflns_point_group_measured_fraction_full 0.983
_diffrn_reflns_point_group_measured_fraction_max 0.942
_diffrn_reflns_theta_full 67.684
_diffrn_reflns_theta_max 73.640
_diffrn_reflns_theta_min 1.870
_diffrn_source 'Enhance Ultra (Cu) X-ray Source'
_exptl_absorpt_coefficient_mu 5.027
_exptl_absorpt_correction_T_max 0.883
_exptl_absorpt_correction_T_min 0.437
_exptl_absorpt_correction_type analytical
_exptl_absorpt_process_details
;
CrysAlisPro, Agilent Technologies,
Version 1.171.36.28 (release 01-02-2013 CrysAlis171 .NET)
(compiled Feb  1 2013,16:14:44)
Analytical numeric absorption correction using a multifaceted crystal
model based on expressions derived by R.C. Clark & J.S. Reid.
(Clark, R. C. & Reid, J. S. (1995). Acta Cryst. A51, 887-897)
;
_exptl_crystal_colour Colourless
_exptl_crystal_density_diffrn 1.418
_exptl_crystal_description plates
_exptl_crystal_F_000 1966
_exptl_crystal_size_max 0.25
_exptl_crystal_size_mid 0.13
_exptl_crystal_size_min 0.03
_refine_diff_density_max 1.180
_refine_diff_density_min -0.855
_refine_diff_density_rms 0.069
_refine_ls_extinction_method none
_refine_ls_goodness_of_fit_ref 1.029
_refine_ls_hydrogen_treatment constr
_refine_ls_matrix_type full
_refine_ls_number_parameters 1107
_refine_ls_number_reflns 17041
_refine_ls_number_restraints 332
_refine_ls_restrained_S_all 1.035
_refine_ls_R_factor_all 0.0447
_refine_ls_R_factor_gt 0.0382
_refine_ls_shift/su_max 0.004
_refine_ls_shift/su_mean 0.000
_refine_ls_structure_factor_coef Fsqd
_refine_ls_weighting_details 'w=1/[\s^2^(Fo^2^)+(0.0529P)^2^+3.2073P] where P=(Fo^2^+2Fc^2^)/3'
_refine_ls_weighting_scheme calc
_refine_ls_wR_factor_gt 0.1002
_refine_ls_wR_factor_ref 0.1056
_reflns_Friedel_coverage 0.000
_reflns_number_gt 14820
_reflns_number_total 17041
_reflns_threshold_expression 'I > 2\s(I)'
_cod_data_source_file ic500030k_si_002.cif
_cod_data_source_block 11
_cod_depositor_comments 'Adding full bibliography for 4337910--4337915.cif.'
_cod_original_cell_volume 4479.61(19)
_cod_original_formula_sum 'C48.75 H45.50 Cl1.50 N O4 P3 Ru'
_cod_database_code 4337914
_shelx_space_group_comment
;
The symmetry employed for this shelxl refinement is uniquely defined
by the following loop, which should always be used as a source of
symmetry information in preference to the above space-group names.
They are only intended as comments.
;
_shelxl_version_number 2013-4

loop_
_space_group_symop_operation_xyz
'x, y, z'
'-x, -y, -z'

loop_
_atom_site_label
_atom_site_type_symbol
_atom_site_fract_x
_atom_site_fract_y
_atom_site_fract_z
_atom_site_U_iso_or_equiv
_atom_site_adp_type
_atom_site_occupancy
_atom_site_site_symmetry_order
_atom_site_calc_flag
_atom_site_refinement_flags_posn
_atom_site_refinement_flags_adp
_atom_site_refinement_flags_occupancy
_atom_site_disorder_assembly
_atom_site_disorder_group
Ru1A Ru 0.67945(2) 0.52478(2) 0.27886(2) 0.02969(6) Uani 1 1 d . . . . .
N1A N 0.8750(2) 0.40157(17) 0.28547(11) 0.0371(5) Uani 1 1 d . . . . .
C2A C 0.9424(2) 0.4812(2) 0.32858(13) 0.0368(6) Uani 1 1 d . . . . .
H2AA H 1.0094 0.5125 0.3150 0.044 Uiso 1 1 calc R U . . .
H2AB H 0.9763 0.4641 0.3629 0.044 Uiso 1 1 calc R U . . .
P3A P 0.86171(6) 0.56068(5) 0.34976(3) 0.03119(14) Uani 1 1 d . . . . .
C4A C 0.8573(3) 0.4095(2) 0.22725(13) 0.0406(6) Uani 1 1 d . . . . .
H4AA H 0.8151 0.3505 0.2018 0.049 Uiso 1 1 calc R U . . .
H4AB H 0.9356 0.4299 0.2193 0.049 Uiso 1 1 calc R U . . .
P5A P 0.77225(6) 0.48650(5) 0.21010(3) 0.03399(15) Uani 1 1 d . . . . .
C6A C 0.7739(3) 0.3453(2) 0.29849(13) 0.0378(6) Uani 1 1 d . . . . .
H6AA H 0.7990 0.3380 0.3373 0.045 Uiso 1 1 calc R U . . .
H6AB H 0.7499 0.2865 0.2722 0.045 Uiso 1 1 calc R U . . .
P7A P 0.64184(6) 0.38546(4) 0.29404(3) 0.03235(14) Uani 1 1 d . . . . .
C8A C 0.8410(2) 0.5533(2) 0.42017(13) 0.0362(6) Uani 1 1 d . . . . .
C9A C 0.8578(3) 0.4871(2) 0.44570(14) 0.0454(7) Uani 1 1 d . . . . .
H9AA H 0.8817 0.4414 0.4264 0.054 Uiso 1 1 calc R U . . .
C10A C 0.8401(3) 0.4865(3) 0.49922(16) 0.0562(9) Uani 1 1 d . . . . .
H10A H 0.8505 0.4400 0.5160 0.067 Uiso 1 1 calc R U . . .
C11A C 0.8073(3) 0.5538(3) 0.52824(16) 0.0599(10) Uani 1 1 d . . . . .
H11A H 0.7973 0.5543 0.5653 0.072 Uiso 1 1 calc R U . . .
C12A C 0.7892(3) 0.6198(3) 0.50315(16) 0.0567(9) Uani 1 1 d . . . . .
H12A H 0.7661 0.6657 0.5228 0.068 Uiso 1 1 calc R U . . .
C13A C 0.8048(3) 0.6196(2) 0.44918(14) 0.0452(7) Uani 1 1 d . . . . .
H13A H 0.7907 0.6647 0.4318 0.054 Uiso 1 1 calc R U . . .
C14A C 0.9770(2) 0.6678(2) 0.36913(13) 0.0373(6) Uani 1 1 d . . . . .
C15A C 1.0949(3) 0.6723(2) 0.38799(14) 0.0437(7) Uani 1 1 d . . . . .
H15A H 1.1149 0.6200 0.3906 0.052 Uiso 1 1 calc R U . . .
C16A C 1.1833(3) 0.7523(3) 0.40293(16) 0.0530(8) Uani 1 1 d . . . . .
H16A H 1.2636 0.7546 0.4153 0.064 Uiso 1 1 calc R U . . .
C17A C 1.1547(3) 0.8287(2) 0.39989(15) 0.0527(8) Uani 1 1 d . . . . .
H17A H 1.2154 0.8835 0.4097 0.063 Uiso 1 1 calc R U . . .
C18A C 1.0382(3) 0.8254(2) 0.38263(16) 0.0528(8) Uani 1 1 d . . . . .
H18A H 1.0186 0.8781 0.3812 0.063 Uiso 1 1 calc R U . . .
C19A C 0.9487(3) 0.7446(2) 0.36715(15) 0.0458(7) Uani 1 1 d . . . . .
H19A H 0.8684 0.7426 0.3553 0.055 Uiso 1 1 calc R U . . .
C20A C 0.8871(3) 0.5755(2) 0.19855(14) 0.0426(7) Uani 1 1 d . . . . .
C21A C 0.9237(3) 0.6599(2) 0.23163(14) 0.0406(6) Uani 1 1 d . . . . .
H21A H 0.8838 0.6751 0.2595 0.049 Uiso 1 1 calc R U . . .
C22A C 1.0193(3) 0.7240(2) 0.22470(18) 0.0510(8) Uani 1 1 d . . . . .
H22A H 1.0461 0.7815 0.2488 0.061 Uiso 1 1 calc R U . . .
C23A C 1.0739(4) 0.7034(3) 0.1831(2) 0.0713(12) Uani 1 1 d . . . . .
H23A H 1.1387 0.7466 0.1782 0.086 Uiso 1 1 calc R U . . .
C24A C 1.0342(5) 0.6190(4) 0.1480(3) 0.096(2) Uani 1 1 d . . . . .
H24A H 1.0700 0.6054 0.1181 0.116 Uiso 1 1 calc R U . . .
C25A C 0.9429(4) 0.5545(3) 0.1561(2) 0.0786(15) Uani 1 1 d . . . . .
H25A H 0.9185 0.4963 0.1330 0.094 Uiso 1 1 calc R U . . .
C26A C 0.6792(3) 0.4420(2) 0.13796(13) 0.0413(6) Uani 1 1 d . . . . .
C27A C 0.6109(4) 0.4931(3) 0.11750(16) 0.0578(9) Uani 1 1 d . . . . .
H27A H 0.6174 0.5485 0.1405 0.069 Uiso 1 1 calc R U . . .
C28A C 0.5346(4) 0.4632(4) 0.06434(19) 0.0766(14) Uani 1 1 d . . . . .
H28A H 0.4872 0.4973 0.0510 0.092 Uiso 1 1 calc R U . . .
C29A C 0.5272(5) 0.3830(4) 0.0303(2) 0.0872(16) Uani 1 1 d . . . . .
H29A H 0.4750 0.3624 -0.0065 0.105 Uiso 1 1 calc R U . . .
C30A C 0.5946(5) 0.3337(3) 0.04960(19) 0.0820(14) Uani 1 1 d . . . . .
H30A H 0.5890 0.2789 0.0261 0.098 Uiso 1 1 calc R U . . .
C31A C 0.6710(4) 0.3628(3) 0.10314(16) 0.0593(9) Uani 1 1 d . . . . .
H31A H 0.7180 0.3281 0.1160 0.071 Uiso 1 1 calc R U . . .
C32A C 0.5235(3) 0.29833(19) 0.24016(13) 0.0375(6) Uani 1 1 d . . . . .
C33A C 0.4086(3) 0.2802(3) 0.24578(17) 0.0580(9) Uani 1 1 d . . . . .
H33A H 0.3924 0.3111 0.2781 0.070 Uiso 1 1 calc R U . . .
C34A C 0.3174(3) 0.2171(3) 0.20445(19) 0.0697(12) Uani 1 1 d . . . . .
H34A H 0.2390 0.2043 0.2089 0.084 Uiso 1 1 calc R U . . .
C35A C 0.3394(4) 0.1729(3) 0.15705(18) 0.0671(11) Uani 1 1 d . . . . .
H35A H 0.2767 0.1294 0.1288 0.081 Uiso 1 1 calc R U . . .
C36A C 0.4536(3) 0.1925(3) 0.15085(17) 0.0595(9) Uani 1 1 d . . . . .
H36A H 0.4694 0.1629 0.1179 0.071 Uiso 1 1 calc R U . . .
C37A C 0.5451(3) 0.2548(2) 0.19221(15) 0.0477(7) Uani 1 1 d . . . . .
H37A H 0.6234 0.2676 0.1876 0.057 Uiso 1 1 calc R U . . .
C38A C 0.5954(3) 0.36853(19) 0.35812(13) 0.0374(6) Uani 1 1 d . . . . .
C39A C 0.6008(3) 0.2931(2) 0.37669(16) 0.0483(7) Uani 1 1 d . . . . .
H39A H 0.6316 0.2523 0.3569 0.058 Uiso 1 1 calc R U . . .
C40A C 0.5614(3) 0.2772(3) 0.42377(17) 0.0573(9) Uani 1 1 d . . . . .
H40A H 0.5661 0.2261 0.4364 0.069 Uiso 1 1 calc R U . . .
C41A C 0.5146(3) 0.3368(3) 0.45263(15) 0.0562(9) Uani 1 1 d . . . . .
H41A H 0.4873 0.3263 0.4849 0.067 Uiso 1 1 calc R U . . .
C42A C 0.5084(3) 0.4107(2) 0.43395(14) 0.0491(8) Uani 1 1 d . . . . .
H42A H 0.4759 0.4508 0.4533 0.059 Uiso 1 1 calc R U . . .
C43A C 0.5492(3) 0.4276(2) 0.38708(13) 0.0406(6) Uani 1 1 d . . . . .
H43A H 0.5455 0.4793 0.3749 0.049 Uiso 1 1 calc R U . . .
C50A C 0.6348(2) 0.6653(2) 0.31669(14) 0.0385(6) Uani 1 1 d . . . . .
O51A O 0.69422(17) 0.65827(13) 0.27801(9) 0.0361(4) Uani 1 1 d . . . . .
O52A O 0.60933(17) 0.59593(13) 0.33738(9) 0.0367(4) Uani 1 1 d . . . . .
O53A O 0.6044(2) 0.73135(15) 0.33186(12) 0.0507(6) Uani 1 1 d . . . . .
C60A C 0.5278(3) 0.4862(2) 0.22663(14) 0.0417(7) Uani 1 1 d . . . . .
O60A O 0.4349(2) 0.4619(2) 0.19799(13) 0.0616(7) Uani 1 1 d . . . . .
Ru1B Ru 0.72225(2) 1.01756(2) 0.20210(2) 0.03066(6) Uani 1 1 d . . . . .
N1B N 0.8516(2) 0.89091(18) 0.27706(12) 0.0407(6) Uani 1 1 d . . . . .
C2B C 0.9519(3) 0.9684(2) 0.28356(15) 0.0419(7) Uani 1 1 d . . . . .
H2BA H 1.0212 0.9485 0.2796 0.050 Uiso 1 1 calc R U . . .
H2BB H 0.9708 1.0053 0.3225 0.050 Uiso 1 1 calc R U . . .
P3B P 0.93196(6) 1.03897(5) 0.23321(3) 0.03417(15) Uani 1 1 d D . . . .
C4B C 0.7641(3) 0.9064(2) 0.30743(15) 0.0458(7) Uani 1 1 d . . . . .
H4BA H 0.8017 0.9240 0.3486 0.055 Uiso 1 1 calc R U . . .
H4BB H 0.6994 0.8506 0.2997 0.055 Uiso 1 1 calc R U . . .
P5B P 0.69961(6) 0.99290(5) 0.28779(3) 0.03447(15) Uani 1 1 d . . . . .
C6B C 0.8042(3) 0.8344(2) 0.22104(16) 0.0438(7) Uani 1 1 d . . . . .
H6BA H 0.7602 0.7754 0.2241 0.053 Uiso 1 1 calc R U . . .
H6BB H 0.8710 0.8278 0.2049 0.053 Uiso 1 1 calc R U . . .
P7B P 0.70412(6) 0.87139(5) 0.17029(3) 0.03549(15) Uani 1 1 d . . . . .
C8B C 1.0065(4) 1.0033(3) 0.17839(18) 0.0442(19) Uani 0.621(11) 1 d DG U P A 1
C9B C 1.0901(5) 0.9594(4) 0.1881(3) 0.065(2) Uani 0.621(11) 1 d G U P A 1
H9BA H 1.1103 0.9458 0.2237 0.078 Uiso 0.621(11) 1 calc R U P A 1
C10B C 1.1442(6) 0.9355(3) 0.1458(3) 0.079(3) Uani 0.621(11) 1 d G U P A 1
H10B H 1.2014 0.9055 0.1525 0.095 Uiso 0.621(11) 1 calc R U P A 1
C11B C 1.1146(5) 0.9555(4) 0.0938(3) 0.073(2) Uani 0.621(11) 1 d G U P A 1
H11B H 1.1516 0.9391 0.0649 0.088 Uiso 0.621(11) 1 calc R U P A 1
C12B C 1.0310(4) 0.9993(6) 0.08408(17) 0.080(3) Uani 0.621(11) 1 d G U P A 1
H12B H 1.0108 1.0130 0.0485 0.095 Uiso 0.621(11) 1 calc R U P A 1
C13B C 0.9769(4) 1.0232(6) 0.1264(2) 0.067(2) Uani 0.621(11) 1 d G U P A 1
H13B H 0.9198 1.0532 0.1197 0.081 Uiso 0.621(11) 1 calc R U P A 1
C8" C 0.9961(8) 1.0121(5) 0.1738(3) 0.040(3) Uiso 0.379(11) 1 d DG U P A 2
C9" C 1.0414(9) 0.9417(5) 0.1650(3) 0.049(3) Uiso 0.379(11) 1 d G U P A 2
H9"A H 1.0428 0.9060 0.1914 0.059 Uiso 0.379(11) 1 calc R U P A 2
C10" C 1.0844(9) 0.9236(4) 0.1176(4) 0.061(3) Uiso 0.379(11) 1 d G U P A 2
H10C H 1.1153 0.8755 0.1117 0.074 Uiso 0.379(11) 1 calc R U P A 2
C11" C 1.0822(8) 0.9759(5) 0.0790(3) 0.055(3) Uiso 0.379(11) 1 d G U P A 2
H11C H 1.1116 0.9635 0.0466 0.065 Uiso 0.379(11) 1 calc R U P A 2
C12" C 1.0370(7) 1.0462(6) 0.0878(3) 0.051(3) Uiso 0.379(11) 1 d G U P A 2
H12C H 1.0355 1.0819 0.0614 0.062 Uiso 0.379(11) 1 calc R U P A 2
C13" C 0.9939(7) 1.0643(5) 0.1351(4) 0.049(3) Uiso 0.379(11) 1 d G U P A 2
H13C H 0.9630 1.1124 0.1411 0.058 Uiso 0.379(11) 1 calc R U P A 2
C14B C 1.0394(2) 1.1464(2) 0.27181(14) 0.0401(6) Uani 1 1 d . . . . .
C15B C 1.1371(3) 1.1515(3) 0.31384(17) 0.0529(8) Uani 1 1 d . . . . .
H15B H 1.1476 1.0991 0.3229 0.063 Uiso 1 1 calc R U . . .
C16B C 1.2196(3) 1.2322(3) 0.34273(18) 0.0637(10) Uani 1 1 d . . . . .
H16B H 1.2860 1.2348 0.3713 0.076 Uiso 1 1 calc R U . . .
C17B C 1.2050(3) 1.3083(3) 0.33006(18) 0.0596(10) Uani 1 1 d . . . . .
H17B H 1.2608 1.3636 0.3500 0.072 Uiso 1 1 calc R U . . .
C18B C 1.1105(3) 1.3041(2) 0.2889(2) 0.0648(11) Uani 1 1 d . . . . .
H18B H 1.1010 1.3569 0.2801 0.078 Uiso 1 1 calc R U . . .
C19B C 1.0267(3) 1.2235(2) 0.25922(19) 0.0556(9) Uani 1 1 d . . . . .
H19B H 0.9612 1.2218 0.2305 0.067 Uiso 1 1 calc R U . . .
C20B C 0.7719(3) 1.0850(2) 0.35012(14) 0.0451(7) Uani 1 1 d . . . . .
C21B C 0.8428(3) 1.1646(2) 0.34656(14) 0.0430(7) Uani 1 1 d . . . . .
H21B H 0.8502 1.1744 0.3106 0.052 Uiso 1 1 calc R U . . .
C22B C 0.9037(3) 1.2311(3) 0.39565(17) 0.0563(9) Uani 1 1 d . . . . .
H22B H 0.9545 1.2851 0.3931 0.068 Uiso 1 1 calc R U . . .
C23B C 0.8900(4) 1.2182(4) 0.44755(18) 0.0753(14) Uani 1 1 d . . . . .
H23B H 0.9306 1.2635 0.4809 0.090 Uiso 1 1 calc R U . . .
C24B C 0.8173(5) 1.1393(4) 0.45124(19) 0.0853(15) Uani 1 1 d . . . . .
H24B H 0.8071 1.1310 0.4871 0.102 Uiso 1 1 calc R U . . .
C25B C 0.7595(4) 1.0726(4) 0.40341(17) 0.0704(12) Uani 1 1 d . . . . .
H25B H 0.7112 1.0180 0.4065 0.084 Uiso 1 1 calc R U . . .
C26B C 0.5479(3) 0.9640(2) 0.29541(13) 0.0398(6) Uani 1 1 d . . . . .
C27B C 0.4937(3) 1.0302(2) 0.29459(19) 0.0555(9) Uani 1 1 d . . . . .
H27B H 0.5369 1.0868 0.2921 0.067 Uiso 1 1 calc R U . . .
C28B C 0.3771(3) 1.0135(3) 0.2974(2) 0.0664(11) Uani 1 1 d . . . . .
H28B H 0.3402 1.0584 0.2965 0.080 Uiso 1 1 calc R U . . .
C29B C 0.3141(3) 0.9312(3) 0.3014(2) 0.0612(10) Uani 1 1 d . . . . .
H29B H 0.2347 0.9201 0.3041 0.073 Uiso 1 1 calc R U . . .
C30B C 0.3662(3) 0.8662(3) 0.3014(2) 0.0618(10) Uani 1 1 d . . . . .
H30B H 0.3221 0.8096 0.3034 0.074 Uiso 1 1 calc R U . . .
C31B C 0.4835(3) 0.8819(2) 0.29841(16) 0.0490(8) Uani 1 1 d . . . . .
H31B H 0.5190 0.8362 0.2985 0.059 Uiso 1 1 calc R U . . .
C32B C 0.5570(3) 0.7914(2) 0.15610(15) 0.0431(7) Uani 1 1 d . . . . .
C33B C 0.4713(4) 0.7927(3) 0.1104(2) 0.0692(11) Uani 1 1 d . . . . .
H33B H 0.4900 0.8342 0.0884 0.083 Uiso 1 1 calc R U . . .
C34B C 0.3581(4) 0.7335(4) 0.0969(3) 0.0970(19) Uani 1 1 d . . . . .
H34B H 0.2989 0.7348 0.0661 0.116 Uiso 1 1 calc R U . . .
C35B C 0.3326(4) 0.6724(4) 0.1290(3) 0.0916(18) Uani 1 1 d . . . . .
H35B H 0.2566 0.6301 0.1190 0.110 Uiso 1 1 calc R U . . .
C36B C 0.4155(4) 0.6728(3) 0.1743(3) 0.0808(15) Uani 1 1 d . . . . .
H36B H 0.3962 0.6323 0.1969 0.097 Uiso 1 1 calc R U . . .
C37B C 0.5281(3) 0.7319(3) 0.1880(2) 0.0588(9) Uani 1 1 d . . . . .
H37B H 0.5858 0.7313 0.2198 0.071 Uiso 1 1 calc R U . . .
C38B C 0.7392(3) 0.8403(2) 0.10272(16) 0.0502(8) Uani 1 1 d . . . . .
C39B C 0.7790(5) 0.7676(4) 0.0904(2) 0.0873(16) Uani 1 1 d . . . . .
H39B H 0.7917 0.7348 0.1179 0.105 Uiso 1 1 calc R U . . .
C40B C 0.7998(7) 0.7436(5) 0.0378(3) 0.124(3) Uani 1 1 d . . . . .
H40B H 0.8292 0.6951 0.0298 0.148 Uiso 1 1 calc R U . . .
C41B C 0.7791(6) 0.7879(5) -0.0029(3) 0.108(2) Uani 1 1 d . . . . .
H41B H 0.7914 0.7691 -0.0392 0.130 Uiso 1 1 calc R U . . .
C42B C 0.7409(6) 0.8592(4) 0.0088(2) 0.098(2) Uani 1 1 d . . . . .
H42B H 0.7271 0.8907 -0.0193 0.117 Uiso 1 1 calc R U . . .
C43B C 0.7218(5) 0.8864(3) 0.06186(18) 0.0720(12) Uani 1 1 d . . . . .
H43B H 0.6966 0.9370 0.0700 0.086 Uiso 1 1 calc R U . . .
C50B C 0.7585(3) 1.1520(2) 0.16144(14) 0.0404(6) Uani 1 1 d . . . . .
O51B O 0.74870(17) 1.15497(13) 0.21303(9) 0.0368(4) Uani 1 1 d . . . . .
O52B O 0.74770(19) 1.07284(14) 0.13240(9) 0.0409(4) Uani 1 1 d . . . . .
O53B O 0.7783(2) 1.21742(16) 0.14144(12) 0.0561(6) Uani 1 1 d . . . . .
C60B C 0.5562(3) 0.9956(2) 0.17609(14) 0.0438(7) Uani 1 1 d . . . . .
O60B O 0.4577(2) 0.9838(2) 0.16002(14) 0.0682(8) Uani 1 1 d . . . . .
C70 C 0.3512(4) 0.5891(6) 0.3210(3) 0.0778(19) Uani 0.822(6) 1 d D U P B 1
H70A H 0.4044 0.6493 0.3262 0.093 Uiso 0.822(6) 1 calc R U P B 1
H70B H 0.3899 0.5471 0.3052 0.093 Uiso 0.822(6) 1 calc R U P B 1
Cl71 Cl 0.22120(12) 0.57559(18) 0.27293(7) 0.0941(9) Uani 0.822(6) 1 d D U P B 1
Cl72 Cl 0.3352(2) 0.5736(2) 0.38753(12) 0.0686(5) Uani 0.822(6) 1 d D U P B 1
C75 C 0.336(3) 0.6226(14) 0.3328(7) 0.068(7) Uiso 0.178(6) 1 d D U P B 2
H75A H 0.4159 0.6485 0.3276 0.081 Uiso 0.178(6) 1 calc R U P B 2
H75B H 0.2938 0.6671 0.3315 0.081 Uiso 0.178(6) 1 calc R U P B 2
Cl76 Cl 0.2599(10) 0.5302(7) 0.2770(4) 0.097(3) Uiso 0.178(6) 1 d D U P B 2
Cl77 Cl 0.3509(14) 0.5988(10) 0.3989(5) 0.088(5) Uiso 0.178(6) 1 d D U P B 2
C80 C 0.6535(10) 0.0573(9) -0.0314(6) 0.053(3) Uiso 0.259(7) 1 d D U P C -1
H80A H 0.6348 0.0677 -0.0698 0.063 Uiso 0.259(7) 1 calc R U P C -1
H80B H 0.6969 0.0133 -0.0333 0.063 Uiso 0.259(7) 1 calc R U P C -1
Cl81 Cl 0.5255(8) 0.0115(9) -0.0171(5) 0.145(4) Uiso 0.259(7) 1 d D U P C -1
Cl82 Cl 0.7473(13) 0.1522(10) 0.0122(8) 0.235(7) Uiso 0.259(7) 1 d D U P C -1
C85 C 0.5874(16) 0.0778(13) 0.0141(9) 0.085(6) Uiso 0.241(7) 1 d D . P C -2
H85A H 0.5356 0.1158 0.0106 0.102 Uiso 0.241(7) 1 calc R U P C -2
H85B H 0.6241 0.0873 0.0549 0.102 Uiso 0.241(7) 1 calc R U P C -2
Cl86 Cl 0.5005(19) -0.0330(13) -0.0131(14) 0.262(10) Uiso 0.241(7) 1 d D U P C -2
Cl87 Cl 0.6976(9) 0.1092(7) -0.0200(4) 0.128(3) Uiso 0.241(7) 1 d D U P C -2
C90 C 0.8792(10) 0.8876(9) 0.5292(6) 0.134(4) Uani 0.678(7) 1 d D U P D 1
H90A H 0.8841 0.8306 0.5103 0.201 Uiso 0.678(7) 1 calc R U P D 1
H90B H 0.9093 0.8978 0.5702 0.201 Uiso 0.678(7) 1 calc R U P D 1
H90C H 0.9269 0.9345 0.5157 0.201 Uiso 0.678(7) 1 calc R U P D 1
C91 C 0.7551(4) 0.8874(3) 0.5163(2) 0.089(3) Uani 0.678(7) 1 d DG . P D 1
C92 C 0.6815(6) 0.8452(4) 0.46266(19) 0.091(3) Uani 0.678(7) 1 d DG U P D 1
H92A H 0.7107 0.8154 0.4347 0.110 Uiso 0.678(7) 1 calc R U P D 1
C93 C 0.5652(5) 0.8467(4) 0.44992(18) 0.096(3) Uani 0.678(7) 1 d G U P D 1
H93A H 0.5148 0.8178 0.4133 0.116 Uiso 0.678(7) 1 calc R U P D 1
C94 C 0.5225(4) 0.8903(4) 0.4908(2) 0.098(3) Uani 0.678(7) 1 d G U P D 1
H94A H 0.4430 0.8913 0.4821 0.117 Uiso 0.678(7) 1 calc R U P D 1
C95 C 0.5961(5) 0.9324(3) 0.5444(2) 0.087(3) Uani 0.678(7) 1 d G . P D 1
H95A H 0.5669 0.9622 0.5724 0.104 Uiso 0.678(7) 1 calc R U P D 1
C96 C 0.7125(5) 0.9310(3) 0.55719(17) 0.083(2) Uani 0.678(7) 1 d DG U P D 1
H96A H 0.7628 0.9598 0.5938 0.099 Uiso 0.678(7) 1 calc R U P D 1
C90' C 0.5276(16) 0.8688(18) 0.4515(8) 0.112(6) Uiso 0.322(7) 1 d D U P D 2
H90D H 0.4679 0.8139 0.4500 0.168 Uiso 0.322(7) 1 calc R U P D 2
H90E H 0.5331 0.8721 0.4130 0.168 Uiso 0.322(7) 1 calc R U P D 2
H90F H 0.5050 0.9190 0.4690 0.168 Uiso 0.322(7) 1 calc R U P D 2
C91' C 0.6454(7) 0.8710(8) 0.4860(4) 0.068(4) Uiso 0.322(7) 1 d DG U P D 2
C92' C 0.6787(9) 0.9163(8) 0.5426(4) 0.063(4) Uiso 0.322(7) 1 d DG U P D 2
H92B H 0.6214 0.9310 0.5604 0.075 Uiso 0.322(7) 1 calc R U P D 2
C93' C 0.7960(10) 0.9399(8) 0.5731(4) 0.074(4) Uiso 0.322(7) 1 d G U P D 2
H93B H 0.8188 0.9709 0.6118 0.088 Uiso 0.322(7) 1 calc R U P D 2
C94' C 0.8798(7) 0.9183(9) 0.5469(5) 0.096(6) Uiso 0.322(7) 1 d G U P D 2
H94B H 0.9600 0.9344 0.5678 0.115 Uiso 0.322(7) 1 calc R U P D 2
C95' C 0.8465(8) 0.8730(9) 0.4903(5) 0.084(5) Uiso 0.322(7) 1 d G U P D 2
H95B H 0.9038 0.8582 0.4725 0.101 Uiso 0.322(7) 1 calc R U P D 2
C96' C 0.7292(9) 0.8493(8) 0.4599(4) 0.081(5) Uiso 0.322(7) 1 d DG U P D 2
H96B H 0.7064 0.8184 0.4212 0.097 Uiso 0.322(7) 1 calc R U P D 2
C100 C 0.1980(9) 0.4864(7) 0.0061(4) 0.124(3) Uani 0.755(7) 1 d D U P E 1
H10D H 0.2122 0.4459 -0.0243 0.186 Uiso 0.755(7) 1 calc R U P E 1
H10E H 0.2737 0.5274 0.0296 0.186 Uiso 0.755(7) 1 calc R U P E 1
H10F H 0.1487 0.5194 -0.0104 0.186 Uiso 0.755(7) 1 calc R U P E 1
C101 C 0.1335(4) 0.4331(4) 0.0431(2) 0.0874(19) Uani 0.755(7) 1 d DG U P E 1
C102 C 0.0124(4) 0.3910(4) 0.0254(2) 0.116(3) Uani 0.755(7) 1 d DG U P E 1
H10G H -0.0325 0.3971 -0.0087 0.139 Uiso 0.755(7) 1 calc R U P E 1
C103 C -0.0430(3) 0.3400(4) 0.0577(3) 0.122(3) Uani 0.755(7) 1 d G U P E 1
H10H H -0.1258 0.3112 0.0456 0.146 Uiso 0.755(7) 1 calc R U P E 1
C104 C 0.0227(5) 0.3310(4) 0.1076(3) 0.109(3) Uani 0.755(7) 1 d G U P E 1
H10I H -0.0152 0.2961 0.1296 0.131 Uiso 0.755(7) 1 calc R U P E 1
C105 C 0.1438(5) 0.3730(4) 0.1252(2) 0.095(2) Uani 0.755(7) 1 d G U P E 1
H10J H 0.1887 0.3669 0.1593 0.114 Uiso 0.755(7) 1 calc R U P E 1
C106 C 0.1992(3) 0.4241(4) 0.0930(2) 0.088(2) Uani 0.755(7) 1 d DG U P E 1
H10K H 0.2820 0.4528 0.1051 0.106 Uiso 0.755(7) 1 calc R U P E 1
C110 C 0.090(2) 0.3238(17) 0.1348(9) 0.097(5) Uiso 0.245(7) 1 d D U P E 2
H11D H 0.0287 0.2665 0.1256 0.146 Uiso 0.245(7) 1 calc R U P E 2
H11E H 0.0792 0.3629 0.1672 0.146 Uiso 0.245(7) 1 calc R U P E 2
H11F H 0.1680 0.3159 0.1444 0.146 Uiso 0.245(7) 1 calc R U P E 2
C111 C 0.0785(14) 0.3646(12) 0.0836(7) 0.102(4) Uiso 0.245(7) 1 d DG U P E 2
C112 C 0.1707(14) 0.4351(12) 0.0817(7) 0.079(5) Uiso 0.245(7) 1 d DG U P E 2
H11G H 0.2365 0.4617 0.1136 0.094 Uiso 0.245(7) 1 calc R U P E 2
C113 C 0.1667(17) 0.4667(13) 0.0331(9) 0.106(5) Uiso 0.245(7) 1 d G U P E 2
H11H H 0.2298 0.5149 0.0318 0.127 Uiso 0.245(7) 1 calc R U P E 2
C114 C 0.071(2) 0.4278(15) -0.0136(7) 0.130(5) Uiso 0.245(7) 1 d G U P E 2
H11I H 0.0678 0.4493 -0.0468 0.156 Uiso 0.245(7) 1 calc R U P E 2
C115 C -0.0217(17) 0.3572(15) -0.0117(7) 0.143(6) Uiso 0.245(7) 1 d G U P E 2
H11J H -0.0874 0.3306 -0.0436 0.171 Uiso 0.245(7) 1 calc R U P E 2
C116 C -0.0177(14) 0.3257(13) 0.0369(8) 0.122(6) Uiso 0.245(7) 1 d DG U P E 2
H11K H -0.0808 0.2775 0.0382 0.146 Uiso 0.245(7) 1 calc R U P E 2

loop_
_atom_site_aniso_label
_atom_site_aniso_U_11
_atom_site_aniso_U_22
_atom_site_aniso_U_33
_atom_site_aniso_U_23
_atom_site_aniso_U_13
_atom_site_aniso_U_12
Ru1A 0.02397(10) 0.03137(11) 0.03514(11) 0.01048(8) 0.00826(8) 0.00861(7)
N1A 0.0341(12) 0.0413(13) 0.0369(12) 0.0086(10) 0.0074(10) 0.0147(10)
C2A 0.0304(13) 0.0412(15) 0.0393(14) 0.0084(12) 0.0083(11) 0.0130(11)
P3A 0.0252(3) 0.0337(3) 0.0349(3) 0.0093(3) 0.0080(3) 0.0084(2)
C4A 0.0391(15) 0.0489(17) 0.0371(15) 0.0079(13) 0.0119(12) 0.0192(13)
P5A 0.0314(3) 0.0374(4) 0.0343(3) 0.0091(3) 0.0100(3) 0.0109(3)
C6A 0.0369(14) 0.0377(15) 0.0401(15) 0.0109(12) 0.0070(12) 0.0143(12)
P7A 0.0302(3) 0.0303(3) 0.0365(3) 0.0088(3) 0.0086(3) 0.0085(3)
C8A 0.0279(13) 0.0394(15) 0.0374(14) 0.0077(12) 0.0078(11) 0.0050(11)
C9A 0.0424(16) 0.0504(18) 0.0412(16) 0.0148(14) 0.0076(13) 0.0100(14)
C10A 0.0520(19) 0.070(2) 0.0438(18) 0.0243(17) 0.0098(15) 0.0086(17)
C11A 0.054(2) 0.075(3) 0.0387(17) 0.0112(17) 0.0143(15) -0.0004(18)
C12A 0.055(2) 0.059(2) 0.0475(19) -0.0015(16) 0.0220(16) 0.0058(16)
C13A 0.0449(17) 0.0456(17) 0.0433(16) 0.0077(13) 0.0146(13) 0.0104(13)
C14A 0.0308(13) 0.0417(15) 0.0378(14) 0.0120(12) 0.0102(11) 0.0057(11)
C15A 0.0332(15) 0.0488(18) 0.0470(17) 0.0092(14) 0.0116(13) 0.0096(13)
C16A 0.0339(16) 0.058(2) 0.056(2) 0.0054(16) 0.0117(14) 0.0020(14)
C17A 0.0448(18) 0.0502(19) 0.0469(18) 0.0093(15) 0.0095(14) -0.0096(14)
C18A 0.057(2) 0.0387(17) 0.056(2) 0.0145(15) 0.0061(16) 0.0061(15)
C19A 0.0384(16) 0.0418(17) 0.0514(18) 0.0142(14) 0.0038(13) 0.0060(13)
C20A 0.0359(15) 0.0463(17) 0.0460(16) 0.0113(13) 0.0160(13) 0.0090(13)
C21A 0.0328(14) 0.0448(16) 0.0525(17) 0.0207(14) 0.0165(13) 0.0155(12)
C22A 0.0385(16) 0.0462(18) 0.073(2) 0.0221(17) 0.0176(16) 0.0128(14)
C23A 0.048(2) 0.074(3) 0.098(3) 0.030(3) 0.040(2) 0.0065(19)
C24A 0.080(3) 0.098(4) 0.101(4) 0.001(3) 0.064(3) -0.004(3)
C25A 0.071(3) 0.073(3) 0.080(3) -0.006(2) 0.049(2) -0.004(2)
C26A 0.0414(15) 0.0474(17) 0.0355(14) 0.0127(13) 0.0094(12) 0.0127(13)
C27A 0.063(2) 0.076(3) 0.0446(18) 0.0230(18) 0.0133(16) 0.031(2)
C28A 0.069(3) 0.120(4) 0.053(2) 0.040(3) 0.010(2) 0.042(3)
C29A 0.087(3) 0.107(4) 0.047(2) 0.020(3) -0.013(2) 0.016(3)
C30A 0.115(4) 0.066(3) 0.044(2) 0.0029(19) -0.003(2) 0.017(3)
C31A 0.080(3) 0.053(2) 0.0392(17) 0.0088(15) 0.0023(17) 0.0214(19)
C32A 0.0342(14) 0.0350(14) 0.0411(15) 0.0108(12) 0.0077(12) 0.0072(11)
C33A 0.0401(17) 0.068(2) 0.053(2) 0.0024(17) 0.0166(15) 0.0001(16)
C34A 0.0405(19) 0.084(3) 0.061(2) 0.005(2) 0.0121(17) -0.0119(18)
C35A 0.059(2) 0.062(2) 0.053(2) 0.0005(18) 0.0015(17) -0.0080(18)
C36A 0.057(2) 0.059(2) 0.049(2) -0.0033(17) 0.0064(16) 0.0122(17)
C37A 0.0417(16) 0.0517(19) 0.0467(17) 0.0068(14) 0.0080(14) 0.0148(14)
C38A 0.0355(14) 0.0340(14) 0.0378(14) 0.0076(11) 0.0080(11) 0.0041(11)
C39A 0.0498(18) 0.0417(17) 0.0540(19) 0.0183(15) 0.0140(15) 0.0097(14)
C40A 0.056(2) 0.055(2) 0.060(2) 0.0310(18) 0.0115(17) 0.0057(16)
C41A 0.0470(18) 0.070(2) 0.0427(17) 0.0195(17) 0.0111(14) -0.0008(17)
C42A 0.0431(17) 0.055(2) 0.0412(16) 0.0057(14) 0.0152(13) 0.0024(14)
C43A 0.0359(14) 0.0390(15) 0.0409(15) 0.0064(12) 0.0096(12) 0.0040(12)
C50A 0.0296(13) 0.0355(14) 0.0517(17) 0.0120(13) 0.0123(12) 0.0097(11)
O51A 0.0317(9) 0.0338(10) 0.0493(11) 0.0172(9) 0.0169(8) 0.0114(8)
O52A 0.0363(10) 0.0358(10) 0.0452(11) 0.0134(9) 0.0193(9) 0.0141(8)
O53A 0.0540(13) 0.0389(12) 0.0724(16) 0.0190(11) 0.0313(12) 0.0211(10)
C60A 0.0364(16) 0.0427(16) 0.0501(17) 0.0160(13) 0.0130(14) 0.0144(13)
O60A 0.0318(12) 0.0724(18) 0.0690(17) 0.0186(14) -0.0050(11) 0.0083(11)
Ru1B 0.02553(10) 0.03001(10) 0.03520(11) 0.00706(8) 0.00526(8) 0.00875(7)
N1B 0.0297(12) 0.0421(14) 0.0539(15) 0.0181(12) 0.0107(11) 0.0125(10)
C2B 0.0294(14) 0.0444(16) 0.0521(17) 0.0168(14) 0.0058(12) 0.0116(12)
P3B 0.0249(3) 0.0334(3) 0.0428(4) 0.0094(3) 0.0073(3) 0.0074(3)
C4B 0.0387(16) 0.0529(19) 0.0540(18) 0.0239(15) 0.0154(14) 0.0178(14)
P5B 0.0282(3) 0.0377(4) 0.0377(4) 0.0107(3) 0.0082(3) 0.0096(3)
C6B 0.0343(14) 0.0337(14) 0.064(2) 0.0130(14) 0.0103(14) 0.0124(12)
P7B 0.0308(3) 0.0304(3) 0.0438(4) 0.0065(3) 0.0102(3) 0.0078(3)
C8B 0.024(2) 0.041(3) 0.060(4) 0.003(2) 0.017(2) -0.001(2)
C9B 0.056(4) 0.063(4) 0.095(6) 0.031(4) 0.039(5) 0.029(3)
C10B 0.070(5) 0.063(4) 0.125(8) 0.021(4) 0.061(6) 0.030(4)
C11B 0.068(4) 0.063(4) 0.087(5) -0.001(4) 0.043(4) 0.012(4)
C12B 0.060(4) 0.111(8) 0.063(4) 0.007(4) 0.020(3) 0.026(4)
C13B 0.047(3) 0.102(7) 0.059(4) 0.012(4) 0.022(3) 0.032(4)
C14B 0.0256(13) 0.0406(15) 0.0502(17) 0.0078(13) 0.0086(12) 0.0065(11)
C15B 0.0346(16) 0.055(2) 0.060(2) 0.0104(16) 0.0030(14) 0.0061(14)
C16B 0.0391(18) 0.072(3) 0.061(2) 0.0022(19) 0.0027(16) 0.0016(17)
C17B 0.0358(17) 0.053(2) 0.071(2) -0.0127(18) 0.0164(16) -0.0021(14)
C18B 0.0404(18) 0.0371(18) 0.111(4) 0.007(2) 0.021(2) 0.0077(14)
C19B 0.0322(15) 0.0447(18) 0.083(3) 0.0139(18) 0.0072(16) 0.0061(13)
C20B 0.0358(15) 0.0529(19) 0.0411(16) 0.0068(14) 0.0042(12) 0.0114(13)
C21B 0.0366(15) 0.0452(17) 0.0452(16) 0.0057(13) 0.0030(12) 0.0181(13)
C22B 0.0397(17) 0.052(2) 0.064(2) -0.0030(17) -0.0042(15) 0.0163(15)
C23B 0.064(2) 0.092(3) 0.047(2) -0.018(2) -0.0087(18) 0.026(2)
C24B 0.087(3) 0.109(4) 0.042(2) 0.003(2) 0.010(2) 0.014(3)
C25B 0.067(2) 0.089(3) 0.0419(19) 0.012(2) 0.0122(18) 0.005(2)
C26B 0.0323(14) 0.0460(16) 0.0426(15) 0.0105(13) 0.0119(12) 0.0129(12)
C27B 0.0432(18) 0.0445(18) 0.080(3) 0.0096(17) 0.0214(17) 0.0141(14)
C28B 0.046(2) 0.067(3) 0.095(3) 0.014(2) 0.026(2) 0.0308(18)
C29B 0.0348(17) 0.076(3) 0.079(3) 0.021(2) 0.0246(17) 0.0186(17)
C30B 0.0412(18) 0.067(2) 0.083(3) 0.032(2) 0.0239(18) 0.0116(17)
C31B 0.0370(16) 0.0517(19) 0.064(2) 0.0234(16) 0.0173(15) 0.0139(14)
C32B 0.0339(15) 0.0380(15) 0.0519(18) 0.0014(13) 0.0123(13) 0.0067(12)
C33B 0.048(2) 0.075(3) 0.064(2) 0.008(2) -0.0017(18) 0.0022(19)
C34B 0.047(2) 0.104(4) 0.098(4) -0.012(3) -0.012(2) 0.000(3)
C35B 0.048(2) 0.073(3) 0.128(5) -0.003(3) 0.028(3) -0.011(2)
C36B 0.057(3) 0.060(3) 0.119(4) 0.021(3) 0.037(3) -0.003(2)
C37B 0.0483(19) 0.051(2) 0.077(3) 0.0223(19) 0.0205(18) 0.0080(16)
C38B 0.0468(18) 0.0427(17) 0.056(2) 0.0002(15) 0.0220(15) 0.0071(14)
C39B 0.108(4) 0.079(3) 0.082(3) -0.006(3) 0.032(3) 0.051(3)
C40B 0.136(6) 0.131(6) 0.108(5) -0.026(5) 0.048(5) 0.071(5)
C41B 0.119(5) 0.108(5) 0.078(4) -0.021(3) 0.060(4) 0.007(4)
C42B 0.144(5) 0.072(3) 0.060(3) -0.001(2) 0.048(3) -0.002(3)
C43B 0.110(4) 0.052(2) 0.049(2) 0.0023(17) 0.033(2) 0.014(2)
C50B 0.0361(14) 0.0361(15) 0.0505(17) 0.0116(13) 0.0089(13) 0.0140(12)
O51B 0.0373(10) 0.0294(9) 0.0423(11) 0.0065(8) 0.0064(8) 0.0119(8)
O52B 0.0474(11) 0.0395(11) 0.0394(11) 0.0125(9) 0.0129(9) 0.0162(9)
O53B 0.0697(16) 0.0421(13) 0.0629(15) 0.0235(11) 0.0198(13) 0.0181(11)
C60B 0.0362(16) 0.0474(17) 0.0469(17) 0.0102(14) 0.0071(13) 0.0148(13)
O60B 0.0325(13) 0.087(2) 0.0762(19) 0.0136(16) -0.0009(12) 0.0183(12)
C70 0.040(3) 0.111(5) 0.099(4) 0.055(4) 0.029(3) 0.023(3)
Cl71 0.0475(7) 0.156(2) 0.0781(10) 0.0405(10) 0.0217(6) 0.0175(9)
Cl72 0.0622(10) 0.0799(15) 0.0862(12) 0.0422(12) 0.0307(9) 0.0359(10)
C90 0.125(7) 0.119(8) 0.153(10) 0.014(8) 0.011(7) 0.060(6)
C91 0.113(6) 0.055(4) 0.080(5) 0.010(3) 0.000(4) 0.014(4)
C92 0.129(7) 0.067(4) 0.064(4) 0.014(3) 0.020(5) 0.012(5)
C93 0.154(9) 0.077(5) 0.055(4) 0.013(3) 0.001(5) 0.052(5)
C94 0.088(5) 0.092(6) 0.095(6) 0.041(5) 0.007(4) -0.003(4)
C95 0.105(6) 0.057(4) 0.078(5) 0.025(3) 0.003(4) 0.000(4)
C96 0.110(7) 0.049(4) 0.073(4) 0.005(3) 0.002(5) 0.018(4)
C100 0.140(7) 0.113(6) 0.111(6) 0.028(5) 0.031(5) 0.024(6)
C101 0.093(4) 0.082(4) 0.090(4) 0.011(3) 0.021(3) 0.038(3)
C102 0.097(5) 0.138(6) 0.100(5) 0.004(5) 0.007(4) 0.046(4)
C103 0.079(4) 0.151(7) 0.128(6) 0.013(6) 0.042(4) 0.024(5)
C104 0.113(5) 0.116(5) 0.109(5) 0.023(5) 0.062(5) 0.030(4)
C105 0.096(5) 0.090(5) 0.093(5) 0.016(4) 0.020(4) 0.026(4)
C106 0.071(4) 0.083(4) 0.099(5) 0.016(4) 0.002(4) 0.023(3)

loop_
_atom_type_symbol
_atom_type_description
_atom_type_scat_dispersion_real
_atom_type_scat_dispersion_imag
_atom_type_scat_source
C C 0.0181 0.0091 'International Tables Vol C Tables 4.2.6.8 and 6.1.1.4'
H H 0.0000 0.0000 'International Tables Vol C Tables 4.2.6.8 and 6.1.1.4'
Cl Cl 0.3639 0.7018 'International Tables Vol C Tables 4.2.6.8 and 6.1.1.4'
N N 0.0311 0.0180 'International Tables Vol C Tables 4.2.6.8 and 6.1.1.4'
O O 0.0492 0.0322 'International Tables Vol C Tables 4.2.6.8 and 6.1.1.4'
P P 0.2955 0.4335 'International Tables Vol C Tables 4.2.6.8 and 6.1.1.4'
Ru Ru 0.0552 3.2960 'International Tables Vol C Tables 4.2.6.8 and 6.1.1.4'

loop_
_geom_angle_atom_site_label_1
_geom_angle_atom_site_label_2
_geom_angle_atom_site_label_3
_geom_angle
C60A Ru1A O51A 90.75(11)
C60A Ru1A O52A 88.59(11)
O51A Ru1A O52A 62.07(8)
C60A Ru1A P5A 93.07(10)
O51A Ru1A P5A 101.62(6)
O52A Ru1A P5A 163.65(6)
C60A Ru1A P7A 88.13(10)
O51A Ru1A P7A 167.86(6)
O52A Ru1A P7A 105.81(6)
P5A Ru1A P7A 90.51(3)
C60A Ru1A P3A 173.56(10)
O51A Ru1A P3A 94.33(6)
O52A Ru1A P3A 90.30(6)
P5A Ru1A P3A 89.79(2)
P7A Ru1A P3A 86.07(2)
C60A Ru1A C50A 87.83(12)
O51A Ru1A C50A 31.13(9)
O52A Ru1A C50A 31.03(9)
P5A Ru1A C50A 132.73(7)
P7A Ru1A C50A 136.73(7)
P3A Ru1A C50A 94.48(7)
C2A N1A C4A 116.1(3)
C2A N1A C6A 116.1(2)
C4A N1A C6A 115.4(2)
N1A C2A P3A 117.08(19)
C8A P3A C14A 99.30(13)
C8A P3A C2A 107.36(14)
C14A P3A C2A 103.02(14)
C8A P3A Ru1A 113.50(9)
C14A P3A Ru1A 123.73(10)
C2A P3A Ru1A 108.51(9)
N1A C4A P5A 114.6(2)
C26A P5A C20A 99.74(15)
C26A P5A C4A 108.70(15)
C20A P5A C4A 101.14(15)
C26A P5A Ru1A 116.36(10)
C20A P5A Ru1A 116.63(11)
C4A P5A Ru1A 112.56(10)
N1A C6A P7A 115.6(2)
C38A P7A C32A 100.48(14)
C38A P7A C6A 103.74(14)
C32A P7A C6A 104.49(14)
C38A P7A Ru1A 117.75(10)
C32A P7A Ru1A 116.32(10)
C6A P7A Ru1A 112.30(10)
C9A C8A C13A 118.6(3)
C9A C8A P3A 124.6(2)
C13A C8A P3A 116.8(2)
C8A C9A C10A 120.9(4)
C11A C10A C9A 120.1(4)
C12A C11A C10A 119.8(3)
C11A C12A C13A 120.2(4)
C12A C13A C8A 120.5(3)
C19A C14A C15A 119.2(3)
C19A C14A P3A 121.2(2)
C15A C14A P3A 119.6(2)
C16A C15A C14A 120.6(3)
C17A C16A C15A 120.0(3)
C18A C17A C16A 120.0(3)
C17A C18A C19A 120.2(3)
C14A C19A C18A 120.1(3)
C21A C20A C25A 119.4(3)
C21A C20A P5A 122.7(2)
C25A C20A P5A 117.8(3)
C20A C21A C22A 120.7(3)
C23A C22A C21A 119.8(4)
C22A C23A C24A 119.7(4)
C25A C24A C23A 120.8(4)
C24A C25A C20A 119.5(4)
C31A C26A C27A 118.8(3)
C31A C26A P5A 124.9(3)
C27A C26A P5A 116.3(3)
C28A C27A C26A 120.4(4)
C27A C28A C29A 119.7(4)
C30A C29A C28A 120.2(4)
C29A C30A C31A 120.6(5)
C26A C31A C30A 120.3(4)
C37A C32A C33A 119.2(3)
C37A C32A P7A 121.3(2)
C33A C32A P7A 119.4(3)
C32A C33A C34A 120.2(4)
C35A C34A C33A 120.5(4)
C34A C35A C36A 119.2(4)
C37A C36A C35A 120.5(4)
C32A C37A C36A 120.3(3)
C43A C38A C39A 119.4(3)
C43A C38A P7A 120.9(2)
C39A C38A P7A 119.6(3)
C40A C39A C38A 120.5(4)
C39A C40A C41A 119.8(3)
C42A C41A C40A 119.6(3)
C41A C42A C43A 120.9(4)
C38A C43A C42A 119.8(3)
O53A C50A O52A 123.1(3)
O53A C50A O51A 123.0(3)
O52A C50A O51A 113.9(3)
O53A C50A Ru1A 174.9(3)
O52A C50A Ru1A 57.11(14)
O51A C50A Ru1A 57.05(14)
C50A O51A Ru1A 91.82(16)
C50A O52A Ru1A 91.86(17)
O60A C60A Ru1A 176.1(3)
C60B Ru1B O52B 89.49(12)
C60B Ru1B O51B 89.95(12)
O52B Ru1B O51B 62.08(8)
C60B Ru1B P5B 90.44(11)
O52B Ru1B P5B 165.88(6)
O51B Ru1B P5B 103.80(6)
C60B Ru1B P7B 91.62(10)
O52B Ru1B P7B 104.51(6)
O51B Ru1B P7B 166.49(6)
P5B Ru1B P7B 89.61(3)
C60B Ru1B P3B 177.54(11)
O52B Ru1B P3B 90.86(6)
O51B Ru1B P3B 92.36(6)
P5B Ru1B P3B 89.81(3)
P7B Ru1B P3B 85.94(3)
C60B Ru1B C50B 89.71(12)
O52B Ru1B C50B 31.21(10)
O51B Ru1B C50B 30.87(10)
P5B Ru1B C50B 134.66(8)
P7B Ru1B C50B 135.70(8)
P3B Ru1B C50B 91.85(7)
C6B N1B C4B 115.4(3)
C6B N1B C2B 115.8(3)
C4B N1B C2B 115.0(3)
N1B C2B P3B 116.4(2)
C8" P3B C14B 100.3(3)
C14B P3B C8B 100.96(18)
C8" P3B C2B 111.0(3)
C14B P3B C2B 102.75(15)
C8B P3B C2B 103.7(2)
C8" P3B Ru1B 112.0(3)
C14B P3B Ru1B 122.86(10)
C8B P3B Ru1B 116.91(15)
C2B P3B Ru1B 107.40(9)
N1B C4B P5B 113.7(2)
C26B P5B C20B 100.28(15)
C26B P5B C4B 107.47(15)
C20B P5B C4B 101.79(16)
C26B P5B Ru1B 115.86(11)
C20B P5B Ru1B 117.17(12)
C4B P5B Ru1B 112.62(11)
N1B C6B P7B 116.0(2)
C38B P7B C32B 99.81(15)
C38B P7B C6B 104.42(17)
C32B P7B C6B 105.59(15)
C38B P7B Ru1B 116.44(12)
C32B P7B Ru1B 117.58(11)
C6B P7B Ru1B 111.44(11)
C9B C8B C13B 120.0
C9B C8B P3B 122.5(3)
C13B C8B P3B 117.4(3)
C10B C9B C8B 120.0
C9B C10B C11B 120.0
C12B C11B C10B 120.0
C11B C12B C13B 120.0
C12B C13B C8B 120.0
C9" C8" C13" 120.0
C9" C8" P3B 123.5(4)
C13" C8" P3B 116.5(4)
C8" C9" C10" 120.0
C11" C10" C9" 120.0
C10" C11" C12" 120.0
C11" C12" C13" 120.0
C12" C13" C8" 120.0
C19B C14B C15B 118.4(3)
C19B C14B P3B 121.2(3)
C15B C14B P3B 120.4(3)
C16B C15B C14B 120.8(4)
C17B C16B C15B 120.0(4)
C18B C17B C16B 119.7(3)
C17B C18B C19B 121.2(4)
C14B C19B C18B 119.9(4)
C21B C20B C25B 119.1(3)
C21B C20B P5B 122.0(3)
C25B C20B P5B 118.9(3)
C20B C21B C22B 120.3(4)
C23B C22B C21B 119.9(4)
C22B C23B C24B 120.0(4)
C25B C24B C23B 120.6(5)
C24B C25B C20B 120.1(5)
C31B C26B C27B 119.2(3)
C31B C26B P5B 125.0(2)
C27B C26B P5B 115.7(3)
C28B C27B C26B 120.1(4)
C27B C28B C29B 120.0(4)
C30B C29B C28B 120.0(3)
C29B C30B C31B 120.6(4)
C26B C31B C30B 120.0(3)
C37B C32B C33B 119.2(3)
C37B C32B P7B 123.8(3)
C33B C32B P7B 116.9(3)
C32B C33B C34B 120.0(5)
C35B C34B C33B 119.4(5)
C36B C35B C34B 120.4(4)
C35B C36B C37B 120.4(5)
C32B C37B C36B 120.5(4)
C43B C38B C39B 118.8(4)
C43B C38B P7B 120.3(3)
C39B C38B P7B 120.8(4)
C40B C39B C38B 119.3(6)
C41B C40B C39B 121.6(6)
C42B C41B C40B 119.6(5)
C41B C42B C43B 120.2(6)
C38B C43B C42B 120.5(5)
O53B C50B O51B 123.7(3)
O53B C50B O52B 122.6(3)
O51B C50B O52B 113.7(3)
O53B C50B Ru1B 178.8(3)
O51B C50B Ru1B 56.90(14)
O52B C50B Ru1B 56.81(15)
C50B O51B Ru1B 92.24(17)
C50B O52B Ru1B 91.98(18)
O60B C60B Ru1B 178.6(3)
Cl71 C70 Cl72 114.7(3)
Cl77 C75 Cl76 113.2(13)
Cl81 C80 Cl82 119.4(9)
Cl87 C85 Cl86 113.0(11)
C92 C91 C96 120.0
C92 C91 C90 119.9(5)
C96 C91 C90 120.1(5)
C93 C92 C91 120.0
C92 C93 C94 120.0
C95 C94 C93 120.0
C94 C95 C96 120.0
C95 C96 C91 120.0
C92' C91' C96' 120.0
C92' C91' C90' 117.1(7)
C96' C91' C90' 120.8(7)
C91' C92' C93' 120.0
C94' C93' C92' 120.0
C93' C94' C95' 120.0
C96' C95' C94' 120.0
C95' C96' C91' 120.0
C102 C101 C106 120.0
C102 C101 C100 120.7(5)
C106 C101 C100 119.2(5)
C103 C102 C101 120.0
C104 C103 C102 120.0
C103 C104 C105 120.0
C106 C105 C104 120.0
C105 C106 C101 120.0
C112 C111 C116 120.0
C112 C111 C110 119.6(7)
C116 C111 C110 120.1(7)
C113 C112 C111 120.0
C112 C113 C114 120.0
C115 C114 C113 120.0
C116 C115 C114 120.0
C115 C116 C111 120.0

loop_
_geom_bond_atom_site_label_1
_geom_bond_atom_site_label_2
_geom_bond_distance
Ru1A C60A 1.906(3)
Ru1A O51A 2.1303(19)
Ru1A O52A 2.132(2)
Ru1A P5A 2.2985(7)
Ru1A P7A 2.3007(7)
Ru1A P3A 2.4018(7)
Ru1A C50A 2.537(3)
N1A C2A 1.449(4)
N1A C4A 1.453(4)
N1A C6A 1.454(4)
C2A P3A 1.871(3)
P3A C8A 1.833(3)
P3A C14A 1.838(3)
C4A P5A 1.868(3)
P5A C26A 1.825(3)
P5A C20A 1.833(3)
C6A P7A 1.868(3)
P7A C38A 1.828(3)
P7A C32A 1.835(3)
C8A C9A 1.379(5)
C8A C13A 1.399(5)
C9A C10A 1.387(5)
C10A C11A 1.386(6)
C11A C12A 1.375(6)
C12A C13A 1.387(5)
C14A C19A 1.382(5)
C14A C15A 1.391(4)
C15A C16A 1.385(5)
C16A C17A 1.382(6)
C17A C18A 1.376(5)
C18A C19A 1.400(5)
C20A C21A 1.373(5)
C20A C25A 1.396(5)
C21A C22A 1.401(4)
C22A C23A 1.368(6)
C23A C24A 1.389(8)
C24A C25A 1.384(6)
C26A C31A 1.382(5)
C26A C27A 1.404(5)
C27A C28A 1.377(6)
C28A C29A 1.389(8)
C29A C30A 1.364(8)
C30A C31A 1.385(6)
C32A C37A 1.378(5)
C32A C33A 1.384(5)
C33A C34A 1.385(5)
C34A C35A 1.373(7)
C35A C36A 1.382(6)
C36A C37A 1.381(5)
C38A C43A 1.391(4)
C38A C39A 1.395(5)
C39A C40A 1.385(5)
C40A C41A 1.400(6)
C41A C42A 1.375(6)
C42A C43A 1.392(5)
C50A O53A 1.240(4)
C50A O52A 1.309(4)
C50A O51A 1.313(4)
C60A O60A 1.134(4)
Ru1B C60B 1.905(3)
Ru1B O52B 2.124(2)
Ru1B O51B 2.1265(19)
Ru1B P5B 2.2872(8)
Ru1B P7B 2.2986(7)
Ru1B P3B 2.4188(7)
Ru1B C50B 2.537(3)
N1B C6B 1.437(5)
N1B C4B 1.460(4)
N1B C2B 1.463(4)
C2B P3B 1.863(3)
P3B C8" 1.832(5)
P3B C14B 1.840(3)
P3B C8B 1.861(3)
C4B P5B 1.867(3)
P5B C26B 1.829(3)
P5B C20B 1.832(3)
C6B P7B 1.865(3)
P7B C38B 1.825(4)
P7B C32B 1.836(3)
C8B C9B 1.3900
C8B C13B 1.3900
C9B C10B 1.3900
C10B C11B 1.3900
C11B C12B 1.3900
C12B C13B 1.3900
C8" C9" 1.3900
C8" C13" 1.3900
C9" C10" 1.3900
C10" C11" 1.3900
C11" C12" 1.3900
C12" C13" 1.3900
C14B C19B 1.382(5)
C14B C15B 1.391(5)
C15B C16B 1.390(5)
C16B C17B 1.372(7)
C17B C18B 1.358(6)
C18B C19B 1.398(5)
C20B C21B 1.381(5)
C20B C25B 1.403(5)
C21B C22B 1.399(5)
C22B C23B 1.376(7)
C23B C24B 1.381(8)
C24B C25B 1.376(7)
C26B C31B 1.380(5)
C26B C27B 1.399(5)
C27B C28B 1.384(5)
C28B C29B 1.386(6)
C29B C30B 1.361(6)
C30B C31B 1.395(5)
C32B C37B 1.375(5)
C32B C33B 1.389(6)
C33B C34B 1.391(6)
C34B C35B 1.388(9)
C35B C36B 1.353(9)
C36B C37B 1.384(6)
C38B C43B 1.380(6)
C38B C39B 1.393(6)
C39B C40B 1.385(8)
C40B C41B 1.362(11)
C41B C42B 1.359(10)
C42B C43B 1.395(6)
C50B O53B 1.237(4)
C50B O51B 1.302(4)
C50B O52B 1.315(4)
C60B O60B 1.135(4)
C70 Cl71 1.718(5)
C70 Cl72 1.752(6)
C75 Cl77 1.739(15)
C75 Cl76 1.748(15)
C80 Cl81 1.671(9)
C80 Cl82 1.688(9)
C85 Cl87 1.731(9)
C85 Cl86 1.761(10)
C90 C91 1.473(11)
C91 C92 1.3900
C91 C96 1.3900
C92 C93 1.3900
C93 C94 1.3900
C94 C95 1.3900
C95 C96 1.3900
C90' C91' 1.503(15)
C91' C92' 1.3900
C91' C96' 1.3900
C92' C93' 1.3900
C93' C94' 1.3900
C94' C95' 1.3900
C95' C96' 1.3900
C100 C101 1.553(11)
C101 C102 1.3900
C101 C106 1.3900
C102 C103 1.3900
C103 C104 1.3900
C104 C105 1.3900
C105 C106 1.3900
C110 C111 1.534(15)
C111 C112 1.3900
C111 C116 1.3900
C112 C113 1.3900
C113 C114 1.3900
C114 C115 1.3900
C115 C116 1.3900
